data_1554792
loop_
_publ_author_name
'Shi, Xinzhe'
'Mao, Shuxin'
'Roisnel, Thierry'
'Doucet, Henri'
'Soul\'e, Jean-Fran\,cois'

_publ_section_title
;
 Palladium-catalyzed successive C--H bond arylations and annulations
 toward the \p-extension of selenophene-containing aromatic skeletons
;
_journal_issue 14
_journal_name_full 'Organic Chemistry Frontiers'
_journal_page_first 2398
_journal_paper_doi 10.1039/C9QO00218A
_journal_volume 6
_journal_year 2019
_chemical_compound_source 'synthesis as described'
_chemical_formula_moiety 'C24 H12 F6 Se'
_chemical_formula_sum 'C24 H12 F6 Se'
_chemical_formula_weight 493.30
_space_group_crystal_system monoclinic
_space_group_IT_number 14
_space_group_name_Hall '-P 2ybc'
_space_group_name_H-M_alt 'P 1 21/c 1'
_atom_sites_solution_hydrogens geom
_audit_update_record
;
2018-09-07 deposited with the CCDC.	2019-05-16 downloaded from the CCDC.
;
_cell_angle_alpha 90
_cell_angle_beta 111.492(3)
_cell_angle_gamma 90
_cell_formula_units_Z 4
_cell_length_a 12.2340(11)
_cell_length_b 10.9831(11)
_cell_length_c 14.6454(14)
_cell_measurement_reflns_used 9523
_cell_measurement_temperature 150(2)
_cell_measurement_theta_max 27.5056
_cell_measurement_theta_min 2.3817
_cell_measurement_wavelength 0.71073
_cell_volume 1831.0(3)
_computing_cell_refinement 'APEX3 (Bruker, 2015)'
_computing_data_collection 'SAINT (Bruker, 2014)'
_computing_data_reduction 'SAINT (Bruker, 2014)'
_computing_molecular_graphics 'SXGRAPH (Farrugia, 1999), Mercury (CSD, 2016)'
_computing_publication_material 'CRYSCALC (T. Roisnel, local program, 2018)'
_computing_structure_refinement 'SHELXL-2018_3 (Sheldrick, 2018)'
_computing_structure_solution 'SHELXT (Sheldrick, 2015)'
_diffrn_ambient_temperature 150(2)
_diffrn_detector '(CMOS) PHOTON 100'
_diffrn_measured_fraction_theta_full 0.998
_diffrn_measured_fraction_theta_max 0.998
_diffrn_measurement_device_type 'D8 VENTURE Bruker AXS'
_diffrn_measurement_method 'rotation images'
_diffrn_radiation_monochromator 'multilayer monochromator'
_diffrn_radiation_probe x-ray
_diffrn_radiation_source 'Incoatec microfocus sealed tube'
_diffrn_radiation_type MoK\a
_diffrn_radiation_wavelength 0.71073
_diffrn_reflns_av_R_equivalents 0.0327
_diffrn_reflns_av_unetI/netI 0.0291
_diffrn_reflns_limit_h_max 15
_diffrn_reflns_limit_h_min -15
_diffrn_reflns_limit_k_max 14
_diffrn_reflns_limit_k_min -12
_diffrn_reflns_limit_l_max 19
_diffrn_reflns_limit_l_min -19
_diffrn_reflns_number 16517
_diffrn_reflns_theta_full 25.242
_diffrn_reflns_theta_max 27.484
_diffrn_reflns_theta_min 3.292
_exptl_absorpt_coefficient_mu 2.120
_exptl_absorpt_correction_T_max 0.775
_exptl_absorpt_correction_T_min 0.613
_exptl_absorpt_correction_type multi-scan
_exptl_absorpt_process_details
;
  [Sheldrick, G.M. (2014). SADABS Bruker AXS Inc., Madison, Wisconsin, USA]
;
_exptl_crystal_colour colourless
_exptl_crystal_density_diffrn 1.789
_exptl_crystal_description prism
_exptl_crystal_F_000 976
_exptl_crystal_size_max 0.280
_exptl_crystal_size_mid 0.250
_exptl_crystal_size_min 0.120
_refine_diff_density_max 0.572
_refine_diff_density_min -0.433
_refine_diff_density_rms 0.070
_refine_ls_extinction_method none
_refine_ls_goodness_of_fit_ref 1.048
_refine_ls_hydrogen_treatment constr
_refine_ls_matrix_type full
_refine_ls_number_parameters 280
_refine_ls_number_reflns 4196
_refine_ls_number_restraints 0
_refine_ls_restrained_S_all 1.048
_refine_ls_R_factor_all 0.0331
_refine_ls_R_factor_gt 0.0256
_refine_ls_shift/su_max 0.006
_refine_ls_shift/su_mean 0.001
_refine_ls_structure_factor_coef Fsqd
_refine_ls_weighting_details 'w=1/[\s^2^(Fo^2^)+(0.0262P)^2^+1.6360P] where P=(Fo^2^+2Fc^2^)/3'
_refine_ls_weighting_scheme calc
_refine_ls_wR_factor_gt 0.0625
_refine_ls_wR_factor_ref 0.0672
_reflns_Friedel_coverage 0.000
_reflns_number_gt 3657
_reflns_number_total 4196
_reflns_threshold_expression >2sigma(I)
_cod_data_source_file c9qo00218a2.cif
_cod_data_source_block CINDY987F2
_cod_original_sg_symbol_H-M 'P 21/c'
_cod_database_code 1554792

loop_
_space_group_symop_operation_xyz
'x, y, z'
'-x, y+1/2, -z+1/2'
'-x, -y, -z'
'x, -y-1/2, z-1/2'

loop_
_atom_site_label
_atom_site_type_symbol
_atom_site_fract_x
_atom_site_fract_y
_atom_site_fract_z
_atom_site_U_iso_or_equiv
_atom_site_adp_type
_atom_site_occupancy
_atom_site_site_symmetry_order
_atom_site_calc_flag
_atom_site_refinement_flags_posn
_atom_site_refinement_flags_adp
Se1 Se 0.45720(2) 0.39993(2) 0.69506(2) 0.01706(6) Uani 1 1 d . .
C1 C 0.50275(16) 0.50284(16) 0.80695(13) 0.0144(3) Uani 1 1 d . .
C2 C 0.40318(15) 0.55069(16) 0.81813(13) 0.0146(3) Uani 1 1 d . .
C3 C 0.41158(16) 0.62980(16) 0.89897(13) 0.0146(3) Uani 1 1 d . .
C4 C 0.31073(17) 0.68200(17) 0.90902(14) 0.0183(4) Uani 1 1 d . .
H4 H 0.235233 0.664869 0.861436 0.022 Uiso 1 1 calc R U
C5 C 0.32062(18) 0.75690(18) 0.98648(15) 0.0225(4) Uani 1 1 d . .
H5 H 0.252165 0.790881 0.992496 0.027 Uiso 1 1 calc R U
C6 C 0.43136(19) 0.78343(18) 1.05673(15) 0.0239(4) Uani 1 1 d . .
H6 H 0.438083 0.835956 1.110058 0.029 Uiso 1 1 calc R U
C7 C 0.53026(18) 0.73361(18) 1.04863(14) 0.0211(4) Uani 1 1 d . .
H7 H 0.605054 0.752556 1.096548 0.025 Uiso 1 1 calc R U
C8 C 0.52310(16) 0.65459(16) 0.97034(13) 0.0151(3) Uani 1 1 d . .
C9 C 0.62747(16) 0.59933(16) 0.96139(13) 0.0148(3) Uani 1 1 d . .
C10 C 0.73694(16) 0.61444(17) 1.03879(14) 0.0185(4) Uani 1 1 d . .
H10 H 0.740359 0.660415 1.094711 0.022 Uiso 1 1 calc R U
C11 C 0.83827(17) 0.56502(19) 1.03585(15) 0.0222(4) Uani 1 1 d . .
H11 H 0.910145 0.573158 1.090248 0.027 Uiso 1 1 calc R U
C12 C 0.83453(16) 0.50270(18) 0.95212(14) 0.0207(4) Uani 1 1 d . .
H12 H 0.905279 0.471883 0.948273 0.025 Uiso 1 1 calc R U
C13 C 0.72965(16) 0.48481(17) 0.87435(14) 0.0169(4) Uani 1 1 d . .
C14 C 0.62018(15) 0.52722(16) 0.87811(13) 0.0138(3) Uani 1 1 d . .
C15 C 0.73991(17) 0.41782(19) 0.78905(15) 0.0217(4) Uani 1 1 d . .
F16 F 0.85218(11) 0.40298(13) 0.79626(10) 0.0340(3) Uani 1 1 d . .
F17 F 0.68627(10) 0.47539(12) 0.70293(8) 0.0279(3) Uani 1 1 d . .
F18 F 0.69434(11) 0.30484(11) 0.77962(9) 0.0294(3) Uani 1 1 d . .
C21 C 0.30085(16) 0.43967(17) 0.67295(13) 0.0158(3) Uani 1 1 d . .
C22 C 0.29378(16) 0.51521(17) 0.74354(14) 0.0175(4) Uani 1 1 d . .
H22 H 0.220444 0.543298 0.743778 0.021 Uiso 1 1 calc R U
C23 C 0.20516(16) 0.40068(16) 0.58133(13) 0.0160(3) Uani 1 1 d . .
C24 C 0.21377(17) 0.43320(17) 0.49191(14) 0.0195(4) Uani 1 1 d . .
H24 H 0.282983 0.472373 0.491861 0.023 Uiso 1 1 calc R U
C25 C 0.12320(18) 0.40940(18) 0.40307(15) 0.0226(4) Uani 1 1 d . .
H25 H 0.130626 0.432827 0.343170 0.027 Uiso 1 1 calc R U
C26 C 0.02227(17) 0.35161(19) 0.40194(14) 0.0228(4) Uani 1 1 d . .
H26 H -0.040568 0.337071 0.341443 0.027 Uiso 1 1 calc R U
C27 C 0.01324(17) 0.31511(19) 0.48922(15) 0.0220(4) Uani 1 1 d . .
H27 H -0.055548 0.274079 0.488239 0.026 Uiso 1 1 calc R U
C28 C 0.10406(16) 0.33783(17) 0.57885(14) 0.0180(4) Uani 1 1 d . .
C29 C 0.09229(17) 0.28967(19) 0.67061(15) 0.0234(4) Uani 1 1 d . .
F30 F 0.00598(12) 0.20611(14) 0.65126(10) 0.0400(4) Uani 1 1 d . .
F31 F 0.06727(12) 0.37617(13) 0.72503(9) 0.0319(3) Uani 1 1 d . .
F32 F 0.19033(11) 0.23430(12) 0.73001(9) 0.0293(3) Uani 1 1 d . .

loop_
_atom_site_aniso_label
_atom_site_aniso_U_11
_atom_site_aniso_U_22
_atom_site_aniso_U_33
_atom_site_aniso_U_23
_atom_site_aniso_U_13
_atom_site_aniso_U_12
Se1 0.01458(10) 0.01882(10) 0.01663(10) -0.00546(7) 0.00435(7) -0.00040(7)
C1 0.0159(8) 0.0131(8) 0.0137(8) -0.0005(7) 0.0048(7) -0.0011(7)
C2 0.0154(8) 0.0127(8) 0.0151(8) 0.0015(7) 0.0046(7) 0.0000(7)
C3 0.0181(8) 0.0099(8) 0.0172(9) 0.0020(6) 0.0081(7) 0.0005(6)
C4 0.0188(9) 0.0164(9) 0.0208(9) 0.0013(7) 0.0085(7) 0.0018(7)
C5 0.0267(10) 0.0176(9) 0.0277(10) -0.0003(8) 0.0152(9) 0.0049(8)
C6 0.0328(11) 0.0178(10) 0.0237(10) -0.0045(8) 0.0133(9) 0.0019(8)
C7 0.0251(10) 0.0191(9) 0.0187(9) -0.0032(7) 0.0076(8) -0.0003(8)
C8 0.0183(9) 0.0113(8) 0.0161(8) 0.0014(7) 0.0068(7) -0.0004(7)
C9 0.0175(8) 0.0116(8) 0.0157(8) 0.0005(7) 0.0067(7) -0.0028(7)
C10 0.0188(9) 0.0184(9) 0.0167(9) -0.0024(7) 0.0047(7) -0.0038(7)
C11 0.0146(9) 0.0276(10) 0.0208(10) -0.0026(8) 0.0021(7) -0.0053(8)
C12 0.0137(8) 0.0238(10) 0.0239(10) -0.0019(8) 0.0059(8) -0.0013(7)
C13 0.0157(8) 0.0177(9) 0.0185(9) -0.0001(7) 0.0078(7) -0.0015(7)
C14 0.0151(8) 0.0128(8) 0.0136(8) 0.0009(6) 0.0051(7) -0.0022(6)
C15 0.0149(9) 0.0293(11) 0.0216(10) -0.0029(8) 0.0074(8) 0.0004(7)
F16 0.0176(6) 0.0559(9) 0.0310(7) -0.0103(6) 0.0117(5) 0.0051(6)
F17 0.0232(6) 0.0438(8) 0.0188(6) -0.0005(5) 0.0102(5) -0.0016(5)
F18 0.0323(7) 0.0244(6) 0.0318(7) -0.0105(5) 0.0120(6) -0.0001(5)
C21 0.0147(8) 0.0148(8) 0.0168(9) 0.0007(7) 0.0043(7) -0.0011(7)
C22 0.0140(8) 0.0172(9) 0.0196(9) 0.0013(7) 0.0042(7) -0.0003(7)
C23 0.0141(8) 0.0153(8) 0.0162(9) -0.0019(7) 0.0027(7) 0.0006(7)
C24 0.0206(9) 0.0173(9) 0.0200(9) 0.0000(7) 0.0065(8) -0.0010(7)
C25 0.0276(10) 0.0215(10) 0.0169(9) 0.0012(8) 0.0061(8) 0.0026(8)
C26 0.0191(9) 0.0254(10) 0.0172(9) -0.0013(8) -0.0016(8) 0.0034(8)
C27 0.0140(8) 0.0263(10) 0.0223(10) -0.0034(8) 0.0025(8) -0.0011(8)
C28 0.0171(9) 0.0186(9) 0.0169(9) -0.0017(7) 0.0046(7) 0.0001(7)
C29 0.0208(9) 0.0280(11) 0.0203(9) -0.0035(8) 0.0060(8) -0.0073(8)
F30 0.0380(8) 0.0518(9) 0.0301(7) -0.0022(6) 0.0123(6) -0.0273(7)
F31 0.0330(7) 0.0426(8) 0.0246(6) -0.0043(6) 0.0157(6) 0.0000(6)
F32 0.0313(7) 0.0297(7) 0.0240(6) 0.0080(5) 0.0066(5) 0.0002(5)

loop_
_atom_type_symbol
_atom_type_description
_atom_type_scat_dispersion_real
_atom_type_scat_dispersion_imag
_atom_type_scat_source
C C 0.0033 0.0016 'International Tables Vol C Tables 4.2.6.8 and 6.1.1.4'
H H 0.0000 0.0000 'International Tables Vol C Tables 4.2.6.8 and 6.1.1.4'
F F 0.0171 0.0103 'International Tables Vol C Tables 4.2.6.8 and 6.1.1.4'
Se Se -0.0929 2.2259 'International Tables Vol C Tables 4.2.6.8 and 6.1.1.4'

loop_
_geom_angle_atom_site_label_1
_geom_angle_atom_site_label_2
_geom_angle_atom_site_label_3
_geom_angle
C21 Se1 C1 88.20(8)
C2 C1 C14 121.53(16)
C2 C1 Se1 109.51(13)
C14 C1 Se1 128.84(13)
C1 C2 C22 114.84(16)
C1 C2 C3 121.51(16)
C22 C2 C3 123.65(16)
C8 C3 C4 119.25(17)
C8 C3 C2 118.97(16)
C4 C3 C2 121.78(17)
C5 C4 C3 120.87(18)
C5 C4 H4 119.6
C3 C4 H4 119.6
C4 C5 C6 120.12(18)
C4 C5 H5 119.9
C6 C5 H5 119.9
C7 C6 C5 120.03(18)
C7 C6 H6 120.0
C5 C6 H6 120.0
C6 C7 C8 121.33(19)
C6 C7 H7 119.3
C8 C7 H7 119.3
C3 C8 C7 118.40(17)
C3 C8 C9 119.57(16)
C7 C8 C9 122.03(17)
C10 C9 C14 119.63(16)
C10 C9 C8 118.80(16)
C14 C9 C8 121.53(16)
C11 C10 C9 122.14(18)
C11 C10 H10 118.9
C9 C10 H10 118.9
C10 C11 C12 119.05(18)
C10 C11 H11 120.5
C12 C11 H11 120.5
C13 C12 C11 121.14(18)
C13 C12 H12 119.4
C11 C12 H12 119.4
C12 C13 C14 121.25(17)
C12 C13 C15 114.95(16)
C14 C13 C15 123.80(16)
C9 C14 C13 116.38(16)
C9 C14 C1 116.67(15)
C13 C14 C1 126.94(16)
F18 C15 F17 107.16(16)
F18 C15 F16 105.56(16)
F17 C15 F16 105.24(15)
F18 C15 C13 112.40(16)
F17 C15 C13 112.97(16)
F16 C15 C13 112.91(16)
C22 C21 C23 128.15(17)
C22 C21 Se1 111.00(13)
C23 C21 Se1 120.45(13)
C21 C22 C2 116.41(16)
C21 C22 H22 121.8
C2 C22 H22 121.8
C24 C23 C28 117.97(17)
C24 C23 C21 117.90(16)
C28 C23 C21 124.07(17)
C25 C24 C23 121.39(18)
C25 C24 H24 119.3
C23 C24 H24 119.3
C26 C25 C24 119.97(19)
C26 C25 H25 120.0
C24 C25 H25 120.0
C27 C26 C25 119.71(18)
C27 C26 H26 120.1
C25 C26 H26 120.1
C26 C27 C28 120.77(18)
C26 C27 H27 119.6
C28 C27 H27 119.6
C27 C28 C23 120.11(18)
C27 C28 C29 118.34(17)
C23 C28 C29 121.52(17)
F32 C29 F31 106.21(16)
F32 C29 F30 105.84(17)
F31 C29 F30 105.93(16)
F32 C29 C28 112.61(16)
F31 C29 C28 113.53(17)
F30 C29 C28 112.13(16)

loop_
_geom_bond_atom_site_label_1
_geom_bond_atom_site_label_2
_geom_bond_distance
Se1 C21 1.8710(18)
Se1 C1 1.8986(18)
C1 C2 1.390(2)
C1 C14 1.458(2)
C2 C22 1.437(2)
C2 C3 1.441(2)
C3 C8 1.408(3)
C3 C4 1.416(2)
C4 C5 1.370(3)
C4 H4 0.9500
C5 C6 1.399(3)
C5 H5 0.9500
C6 C7 1.372(3)
C6 H6 0.9500
C7 C8 1.415(3)
C7 H7 0.9500
C8 C9 1.462(2)
C9 C10 1.412(3)
C9 C14 1.429(2)
C10 C11 1.368(3)
C10 H10 0.9500
C11 C12 1.390(3)
C11 H11 0.9500
C12 C13 1.383(3)
C12 H12 0.9500
C13 C14 1.438(2)
C13 C15 1.494(3)
C15 F18 1.347(2)
C15 F17 1.347(2)
C15 F16 1.348(2)
C21 C22 1.353(3)
C21 C23 1.484(2)
C22 H22 0.9500
C23 C24 1.398(3)
C23 C28 1.405(3)
C24 C25 1.390(3)
C24 H24 0.9500
C25 C26 1.383(3)
C25 H25 0.9500
C26 C27 1.382(3)
C26 H26 0.9500
C27 C28 1.397(3)
C27 H27 0.9500
C28 C29 1.499(3)
C29 F32 1.342(2)
C29 F31 1.345(2)
C29 F30 1.348(2)

loop_
_geom_torsion_atom_site_label_1
_geom_torsion_atom_site_label_2
_geom_torsion_atom_site_label_3
_geom_torsion_atom_site_label_4
_geom_torsion
C21 Se1 C1 C2 1.81(13)
C21 Se1 C1 C14 177.86(17)
C14 C1 C2 C22 -178.12(16)
Se1 C1 C2 C22 -1.7(2)
C14 C1 C2 C3 2.0(3)
Se1 C1 C2 C3 178.37(13)
C1 C2 C3 C8 -2.8(3)
C22 C2 C3 C8 177.31(17)
C1 C2 C3 C4 177.91(17)
C22 C2 C3 C4 -2.0(3)
C8 C3 C4 C5 0.7(3)
C2 C3 C4 C5 179.94(17)
C3 C4 C5 C6 0.4(3)
C4 C5 C6 C7 -0.6(3)
C5 C6 C7 C8 -0.3(3)
C4 C3 C8 C7 -1.5(3)
C2 C3 C8 C7 179.21(16)
C4 C3 C8 C9 178.94(16)
C2 C3 C8 C9 -0.4(3)
C6 C7 C8 C3 1.3(3)
C6 C7 C8 C9 -179.10(18)
C3 C8 C9 C10 -173.26(16)
C7 C8 C9 C10 7.2(3)
C3 C8 C9 C14 4.4(3)
C7 C8 C9 C14 -175.10(17)
C14 C9 C10 C11 2.0(3)
C8 C9 C10 C11 179.72(18)
C9 C10 C11 C12 3.1(3)
C10 C11 C12 C13 -3.3(3)
C11 C12 C13 C14 -1.6(3)
C11 C12 C13 C15 179.19(19)
C10 C9 C14 C13 -6.5(2)
C8 C9 C14 C13 175.81(16)
C10 C9 C14 C1 172.53(16)
C8 C9 C14 C1 -5.2(2)
C12 C13 C14 C9 6.4(3)
C15 C13 C14 C9 -174.46(17)
C12 C13 C14 C1 -172.52(18)
C15 C13 C14 C1 6.6(3)
C2 C1 C14 C9 2.0(2)
Se1 C1 C14 C9 -173.63(13)
C2 C1 C14 C13 -179.10(17)
Se1 C1 C14 C13 5.3(3)
C12 C13 C15 F18 109.45(19)
C14 C13 C15 F18 -69.7(2)
C12 C13 C15 F17 -129.12(18)
C14 C13 C15 F17 51.7(2)
C12 C13 C15 F16 -9.8(3)
C14 C13 C15 F16 170.96(17)
C1 Se1 C21 C22 -1.53(14)
C1 Se1 C21 C23 171.80(15)
C23 C21 C22 C2 -171.77(17)
Se1 C21 C22 C2 0.9(2)
C1 C2 C22 C21 0.6(2)
C3 C2 C22 C21 -179.53(17)
C22 C21 C23 C24 117.2(2)
Se1 C21 C23 C24 -54.8(2)
C22 C21 C23 C28 -59.9(3)
Se1 C21 C23 C28 128.07(17)
C28 C23 C24 C25 2.9(3)
C21 C23 C24 C25 -174.37(18)
C23 C24 C25 C26 -0.5(3)
C24 C25 C26 C27 -1.6(3)
C25 C26 C27 C28 1.2(3)
C26 C27 C28 C23 1.3(3)
C26 C27 C28 C29 -176.47(19)
C24 C23 C28 C27 -3.3(3)
C21 C23 C28 C27 173.79(18)
C24 C23 C28 C29 174.44(18)
C21 C23 C28 C29 -8.5(3)
C27 C28 C29 F32 133.58(18)
C23 C28 C29 F32 -44.2(3)
C27 C28 C29 F31 -105.7(2)
C23 C28 C29 F31 76.6(2)
C27 C28 C29 F30 14.3(3)
C23 C28 C29 F30 -163.43(18)
